data_1540873
loop_
_publ_author_name
'von Schnering, H.G.'
'Wichelhaus, W.'
'Nahrup, M.S.'

_publ_section_title
;
 Lanthandiphosphid La P2; Darstellung, Struktur und Eigenschaften
;
_journal_name_full 'Zeitschrift fuer Anorganische und Allgemeine Chemie'
_journal_page_first 193
_journal_page_last 201
_journal_volume 412
_journal_year 1975
_chemical_formula_sum 'La P2'
_space_group_IT_number 9
_symmetry_space_group_name_Hall 'C -2yc'
_symmetry_space_group_name_H-M 'C 1 c 1'
_cell_angle_alpha 90
_cell_angle_beta 135.1
_cell_angle_gamma 90
_cell_formula_units_Z 16
_cell_length_a 12.505
_cell_length_b 13.942
_cell_length_c 8.883
_cell_volume 1093.186
_citation_journal_id_ASTM ZAACAB
_cod_data_source_file vonSchnering_ZAACAB_1975_284.cif
_cod_data_source_block La1P2
_cod_original_formula_sum 'La1 P2'
_cod_database_code 1540873

loop_
_symmetry_equiv_pos_as_xyz
x,y,z
x,-y,z+1/2
x+1/2,y+1/2,z
x+1/2,-y+1/2,z+1/2

loop_
_atom_site_label
_atom_site_type_symbol
_atom_site_fract_x
_atom_site_fract_y
_atom_site_fract_z
_atom_site_occupancy
_atom_site_U_iso_or_equiv
P4 P 0.9711 0.3805 0.4553 1 0.0
P8 P 0.6816 0.1358 0.5942 1 0.0
P5 P 0.8316 0.5052 0.2468 1 0.0
P1 P 0.8847 0.1168 0.1985 1 0.0
La3 La 0 0.0582 0 1 0.0
P6 P 0.8234 0.379 0.9093 1 0.0
La1 La 0.6016 0.0228 0.8061 1 0.0
La4 La 0.6783 0.2885 0.0589 1 0.0
P2 P 0.8407 0.1221 0.3989 1 0.0
P7 P 0.5357 0.2177 0.6023 1 0.0
P3 P 0.5648 0.3723 0.2394 1 0.0
La2 La 0.3712 0.2069 0.1486 1 0.0
